data_2011073
loop_
_publ_author_name
'Stocker, Fred B.'
'Britton, Doyle'

_publ_section_title
;
 1,2-Dicyano-1,2-bis(imidazolidine-2-thione)digold(I) and
 2,2-dicyano-1,1-bis(dimethylthiourea)digold(I)
;
_journal_issue 7
_journal_name_full 'Acta Crystallographica Section C'
_journal_page_first 798
_journal_page_last 800
_journal_paper_doi 10.1107/S0108270100005783
_journal_volume 56
_journal_year 2000
_chemical_formula_iupac '[Au2 (C1 N1)2 (C3 H8 N2 S)2]'
_chemical_formula_moiety 'C8 H16 Au2 N6 S2'
_chemical_formula_sum 'C8 H16 Au2 N6 S2'
_chemical_formula_weight 654.32
_chemical_name_systematic
;
  1,1-bis(dimethylthiourea)-2,2-dicyano-digold(I)
;
_space_group_IT_number 14
_symmetry_cell_setting monoclinic
_symmetry_space_group_name_Hall '-P 2ybc'
_symmetry_space_group_name_H-M 'P 1 21/c 1'
_audit_creation_method 'SHELXTL  plus manual additions'
_cell_angle_alpha 90.00
_cell_angle_beta 94.5060(10)
_cell_angle_gamma 90.00
_cell_formula_units_Z 4
_cell_length_a 13.3922(2)
_cell_length_b 7.81700(10)
_cell_length_c 14.9588(3)
_cell_measurement_reflns_used 2105
_cell_measurement_temperature 174(2)
_cell_measurement_theta_max 25.0
_cell_measurement_theta_min 1.5
_cell_volume 1561.15(4)
_computing_cell_refinement 'SAINT (Siemens, 1995)'
_computing_data_collection 'ASTRO (Siemens, 1995)'
_computing_data_reduction SAINT
_computing_molecular_graphics SHELXLTL
_computing_publication_material SHELXLTL
_computing_structure_refinement SHELXLTL
_computing_structure_solution 'SHELXTL (Sheldrick, 1994)'
_diffrn_ambient_temperature 174(2)
_diffrn_measurement_device 'Siemens SMART area-detector'
_diffrn_measurement_method \w
_diffrn_radiation_monochromator graphite
_diffrn_radiation_source 'fine-focus sealed tube'
_diffrn_radiation_type MoK\a
_diffrn_radiation_wavelength .71073
_diffrn_reflns_av_R_equivalents .030
_diffrn_reflns_av_sigmaI/netI .037
_diffrn_reflns_limit_h_max 15
_diffrn_reflns_limit_h_min -14
_diffrn_reflns_limit_k_max 8
_diffrn_reflns_limit_k_min -9
_diffrn_reflns_limit_l_max 17
_diffrn_reflns_limit_l_min -17
_diffrn_reflns_number 7629
_diffrn_reflns_theta_max 25.03
_diffrn_reflns_theta_min 1.53
_diffrn_standards_decay_% <1
_diffrn_standards_interval_time
;
  the first 108 reflections were remeasured at the end of
  the data collection  14 hours later
;
_diffrn_standards_number 108
_exptl_absorpt_coefficient_mu 19.033
_exptl_absorpt_correction_T_max .47
_exptl_absorpt_correction_T_min .27
_exptl_absorpt_correction_type multi-scan
_exptl_absorpt_process_details '(SADABS; Sheldrick, 1996; Blessing, 1995)'
_exptl_crystal_colour colorless
_exptl_crystal_density_diffrn 2.784
_exptl_crystal_density_meas ?
_exptl_crystal_description needle
_exptl_crystal_F_000 1184
_exptl_crystal_size_max .16
_exptl_crystal_size_mid .06
_exptl_crystal_size_min .04
_refine_diff_density_max 1.965
_refine_diff_density_min -1.265
_refine_ls_extinction_coef .00035(8)
_refine_ls_extinction_method SHELXTL
_refine_ls_goodness_of_fit_all 1.07
_refine_ls_goodness_of_fit_obs 1.10
_refine_ls_hydrogen_treatment riding
_refine_ls_matrix_type full
_refine_ls_number_parameters 168
_refine_ls_number_reflns 2737
_refine_ls_number_restraints 0
_refine_ls_restrained_S_all 1.07
_refine_ls_restrained_S_obs 1.10
_refine_ls_R_factor_all .032
_refine_ls_R_factor_obs .026
_refine_ls_shift/esd_max .002
_refine_ls_shift/esd_mean .000
_refine_ls_structure_factor_coef Fsqd
_refine_ls_weighting_details 'w = 1/[\s^2^(Fo^2^)+(0.0330P)^2^] where P = (Fo^2^+2Fc^2^)/3'
_refine_ls_weighting_scheme calc
_refine_ls_wR_factor_all .063
_refine_ls_wR_factor_obs .061
_reflns_number_observed 2421
_reflns_number_total 2737
_reflns_observed_criterion I>2\s(I)
_cod_data_source_file bk1525.cif
_cod_data_source_block II
_cod_depositor_comments
;
The following automatic conversions were performed:

'_exptl_crystal_density_meas' value 'not measured' was changed to '?'
- the value is perceived as not measured.

Automatic conversion script
Id: cif_fix_values 3008 2015-01-20 13:52:24Z robertas 

The following automatic conversions were performed:

'_refine_ls_weighting_scheme' value 'calc w =
1/[\s^2^(Fo^2^)+(0.0330P)^2^] where P = (Fo^2^+2Fc^2^)/3' was changed
to 'calc'. New tag '_refine_ls_weighting_details' was created. The
value of the new tag was set to 'w = 1/[\s^2^(Fo^2^)+(0.0330P)^2^]
where P = (Fo^2^+2Fc^2^)/3'.

Automatic conversion script
Id: cif_fix_values 3143 2015-03-26 13:38:13Z robertas 
;
_cod_original_sg_symbol_H-M 'P 21/c'
_cod_database_code 2011073
_cod_database_fobs_code 2011073

loop_
_symmetry_equiv_pos_as_xyz
'x, y, z'
'-x, y+1/2, -z+1/2'
'-x, -y, -z'
'x, -y-1/2, z-1/2'

loop_
_atom_site_aniso_label
_atom_site_aniso_U_11
_atom_site_aniso_U_22
_atom_site_aniso_U_33
_atom_site_aniso_U_12
_atom_site_aniso_U_13
_atom_site_aniso_U_23
Au1 .0246(2) .0304(2) .0245(2) -.00517(11) .00239(11) .00145(11)
Au2 .0263(2) .0316(2) .0270(2) -.00442(11) .00412(11) -.00039(11)
C1 .028(4) .031(4) .025(4) .002(3) .004(3) .003(3)
N1 .035(3) .037(3) .033(4) .006(3) .005(3) .000(3)
C2 .028(4) .045(4) .025(4) -.007(3) -.003(3) -.007(3)
N2 .034(4) .062(4) .041(5) -.005(3) .007(3) .001(4)
S1 .0293(10) .0420(10) .0278(10) .0013(8) .0039(8) .0097(8)
C11 .024(4) .021(3) .033(4) -.006(3) .000(3) .003(3)
N12 .029(3) .031(3) .032(4) .004(3) .008(3) .005(3)
N13 .025(3) .028(3) .029(3) -.001(2) .004(2) .003(2)
C14 .032(4) .041(4) .045(5) .007(4) .004(4) .007(4)
C15 .042(4) .035(4) .024(4) .004(3) .003(3) .002(3)
S2 .0300(10) .0437(10) .0325(11) .0000(8) -.0007(8) -.0096(8)
C21 .029(4) .029(3) .033(4) .003(3) .005(3) .002(3)
N22 .024(3) .043(3) .031(4) .001(3) .003(3) -.001(3)
N23 .028(3) .048(4) .032(4) -.009(3) .006(3) .000(3)
C24 .035(5) .069(5) .036(5) -.007(4) .010(4) -.008(4)
C25 .037(4) .051(4) .020(4) -.001(4) .001(3) .003(3)

loop_
_atom_site_label
_atom_site_fract_x
_atom_site_fract_y
_atom_site_fract_z
_atom_site_U_iso_or_equiv
_atom_site_thermal_displace_type
_atom_site_calc_flag
_atom_site_refinement_flags
_atom_site_occupancy
_atom_site_disorder_group
_atom_site_type_symbol
Au1 .17096(2) .21039(3) .84800(2) .02645(11) Uani d . 1 . Au
Au2 .25436(2) .54854(3) .77682(2) .02818(11) Uani d . 1 . Au
C1 .2080(5) .4932(9) .6510(5) .028(2) Uani d . 1 . C
N1 .1848(5) .4559(7) .5783(4) .0347(14) Uani d . 1 . N
C2 .3083(5) .6074(10) .9003(5) .033(2) Uani d . 1 . C
N2 .3401(5) .6353(10) .9699(5) .046(2) Uani d . 1 . N
S1 .01648(13) .3363(2) .83774(12) .0330(4) Uani d . 1 . S
C11 -.0413(5) .3090(8) .9363(5) .0263(15) Uani d . 1 . C
N12 -.1300(4) .3833(7) .9412(4) .0304(13) Uani d . 1 . N
H12 -.1585(4) .3728(7) .9905(4) .036 Uiso calc R 1 . H
N13 -.0009(4) .2200(7) 1.0057(4) .0274(13) Uani d . 1 . N
H13 .0574(4) .1757(7) 1.0018(4) .033 Uiso calc R 1 . H
C14 -.1815(6) .4795(10) .8703(6) .039(2) Uani d . 1 . C
H14A -.1379(13) .567(4) .850(2) .059 Uiso calc R 1 . H
H14B -.240(2) .532(5) .8918(11) .059 Uiso calc R 1 . H
H14C -.201(3) .4045(14) .8213(14) .059 Uiso calc R 1 . H
C15 -.0503(6) .1936(9) 1.0880(5) .034(2) Uani d . 1 . C
H15A -.0066(15) .131(6) 1.1302(13) .051 Uiso calc R 1 . H
H15B -.111(2) .130(6) 1.0749(7) .051 Uiso calc R 1 . H
H15C -.066(3) .3024(9) 1.1132(18) .051 Uiso calc R 1 . H
S2 .32664(14) .0946(2) .83130(13) .0356(4) Uani d . 1 . S
C21 .4014(5) .1736(8) .9230(5) .030(2) Uani d . 1 . C
N22 .4935(4) .2312(7) .9107(4) .0326(14) Uani d . 1 . N
H22 .5323(4) .2556(7) .9576(4) .039 Uiso calc R 1 . H
N23 .3699(5) .1715(8) 1.0041(4) .0358(15) Uani d . 1 . N
H23 .3120(5) .1278(8) 1.0104(4) .043 Uiso calc R 1 . H
C24 .5328(6) .2554(11) .8228(6) .046(2) Uani d . 1 . C
H24A .546(4) .1459(12) .7970(17) .070 Uiso calc R 1 . H
H24B .594(2) .320(6) .8298(7) .070 Uiso calc R 1 . H
H24C .4846(19) .316(6) .7841(13) .070 Uiso calc R 1 . H
C25 .4256(6) .2372(10) 1.0835(5) .036(2) Uani d . 1 . C
H25A .3870(16) .222(6) 1.1343(7) .054 Uiso calc R 1 . H
H25B .439(3) .3566(16) 1.0755(13) .054 Uiso calc R 1 . H
H25C .4877(17) .176(4) 1.0932(18) .054 Uiso calc R 1 . H

loop_
_atom_type_symbol
_atom_type_description
_atom_type_scat_dispersion_real
_atom_type_scat_dispersion_imag
_atom_type_scat_source
C C .0033 .0016 'International Tables Vol C Tables 4.2.6.8 and 6.1.1.4'
H H .0000 .0000 'International Tables Vol C Tables 4.2.6.8 and 6.1.1.4'
N N .0061 .0033 'International Tables Vol C Tables 4.2.6.8 and 6.1.1.4'
S S .1246 .1234 'International Tables Vol C Tables 4.2.6.8 and 6.1.1.4'
Au Au -2.0133 8.8022 'International Tables Vol C Tables 4.2.6.8 and 6.1.1.4'

loop_
_geom_angle_atom_site_label_1
_geom_angle_atom_site_label_2
_geom_angle_atom_site_label_3
_geom_angle
_geom_angle_publ_flag
S1 Au1 S2 169.70(7) yes
S1 Au1 Au2 87.61(5) ?
S2 Au1 Au2 86.79(5) ?
C1 Au2 C2 176.7(3) yes
C1 Au2 Au1 92.6(2) ?
C2 Au2 Au1 89.6(2) ?
N1 C1 Au2 176.9(6) ?
N2 C2 Au2 177.6(7) ?
C11 S1 Au1 110.6(2) ?
N13 C11 N12 119.7(6) ?
N13 C11 S1 123.2(5) ?
N12 C11 S1 117.1(5) ?
C11 N12 C14 124.6(6) ?
C11 N12 H12 117.7(4) ?
C14 N12 H12 117.7(4) ?
C11 N13 C15 123.4(6) ?
C11 N13 H13 118.3(4) ?
C15 N13 H13 118.3(4) ?
N12 C14 H14A 109.5(4) ?
N12 C14 H14B 109.5(4) ?
H14A C14 H14B 109.5 ?
N12 C14 H14C 109.5(4) ?
H14A C14 H14C 109.5 ?
H14B C14 H14C 109.5 ?
N13 C15 H15A 109.5(4) ?
N13 C15 H15B 109.5(4) ?
H15A C15 H15B 109.5 ?
N13 C15 H15C 109.5(3) ?
H15A C15 H15C 109.5 ?
H15B C15 H15C 109.5 ?
C21 S2 Au1 104.1(2) ?
N23 C21 N22 119.7(7) ?
N23 C21 S2 121.0(5) ?
N22 C21 S2 119.2(5) ?
C21 N22 C24 124.4(7) ?
C21 N22 H22 117.8(4) ?
C24 N22 H22 117.8(4) ?
C21 N23 C25 124.9(6) ?
C21 N23 H23 117.6(4) ?
C25 N23 H23 117.6(4) ?
N22 C24 H24A 109.5(4) ?
N22 C24 H24B 109.5(4) ?
H24A C24 H24B 109.5 ?
N22 C24 H24C 109.5(4) ?
H24A C24 H24C 109.5 ?
H24B C24 H24C 109.5 ?
N23 C25 H25A 109.5(4) ?
N23 C25 H25B 109.5(4) ?
H25A C25 H25B 109.5 ?
N23 C25 H25C 109.5(4) ?
H25A C25 H25C 109.5 ?
H25B C25 H25C 109.5 ?

loop_
_geom_bond_atom_site_label_1
_geom_bond_atom_site_label_2
_geom_bond_site_symmetry_2
_geom_bond_distance
_geom_bond_publ_flag
Au1 Au2 . 3.0911(4) yes
Au1 S1 . 2.285(2) yes
Au1 S2 . 2.304(2) yes
Au2 C1 . 1.983(8) yes
Au2 C2 . 1.984(8) yes
C1 N1 . 1.145(9) ?
C2 N2 . 1.115(9) ?
S1 C11 . 1.731(7) ?
C11 N13 . 1.329(9) ?
C11 N12 . 1.330(8) ?
N12 C14 . 1.432(10) ?
N12 H12 . .86 ?
N13 C15 . 1.459(9) ?
N13 H13 . .86 ?
C14 H14A . .96 ?
C14 H14B . .96 ?
C14 H14C . .96 ?
C15 H15A . .96 ?
C15 H15B . .96 ?
C15 H15C . .96 ?
S2 C21 . 1.746(8) ?
C21 N23 . 1.315(9) ?
C21 N22 . 1.340(9) ?
N22 C24 . 1.466(9) ?
N22 H22 . .86 ?
N23 C25 . 1.445(10) ?
N23 H23 . .86 ?
C24 H24A . .96 ?
C24 H24B . .96 ?
C24 H24C . .96 ?
C25 H25A . .96 ?
C25 H25B . .96 ?
C25 H25C . .96 ?

loop_
_geom_hbond_atom_site_label_D
_geom_hbond_atom_site_label_H
_geom_hbond_atom_site_label_A
_geom_hbond_site_symmetry_A
_geom_hbond_distance_DH
_geom_hbond_distance_HA
_geom_hbond_distance_DA
_geom_hbond_angle_DHA
N12 H12 N2 3_567 .86 2.55 3.207(8) 134
N13 H13 N1 4_566 .86 2.23 2.972(9) 144
N22 H22 N2 3_667 .86 2.13 2.936(10) 156
N23 H23 N1 4_566 .86 2.15 2.968(8) 158

loop_
_geom_torsion_atom_site_label_1
_geom_torsion_atom_site_label_2
_geom_torsion_atom_site_label_3
_geom_torsion_atom_site_label_4
_geom_torsion
_geom_torsion_publ_flag
S1 Au1 Au2 C1 -79.5(2) yes
S2 Au1 Au2 C1 91.8(2) yes
S1 Au1 Au2 C2 102.9(2) yes
S2 Au1 Au2 C2 -85.7(2) yes
